data_4515760
loop_
_publ_author_name
'Xu, Yali'
'Chang, Fenzhen'
'Cao, Weidi'
'Liu, Xiaohua'
'Feng, Xiaoming'

_publ_section_title
;
 Catalytic Asymmetric Chemodivergent C2 Alkylation and [3 +
 2]-Cycloaddition of 3-Methylindoles with Aziridines
;
_journal_issue 11
_journal_name_full 'ACS Catalysis'
_journal_page_first 10261
_journal_paper_doi 10.1021/acscatal.8b02880
_journal_volume 8
_journal_year 2018
_chemical_formula_sum 'C30 H31 N2 O6 S'
_chemical_formula_weight 547.62
_space_group_crystal_system monoclinic
_space_group_IT_number 4
_space_group_name_Hall 'P 2yb'
_space_group_name_H-M_alt 'P 1 21 1'
_atom_sites_solution_hydrogens geom
_audit_creation_method SHELXL-2016/6
_cell_angle_alpha 90
_cell_angle_beta 109.507(4)
_cell_angle_gamma 90
_cell_formula_units_Z 4
_cell_length_a 13.9107(9)
_cell_length_b 13.9185(8)
_cell_length_c 15.4002(10)
_cell_measurement_reflns_used 9854
_cell_measurement_temperature 150(2)
_cell_measurement_theta_max 28.16
_cell_measurement_theta_min 2.72
_cell_volume 2810.6(3)
_computing_structure_refinement 'SHELXL-2016/6 (Sheldrick, 2016)'
_diffrn_ambient_temperature 150(2)
_diffrn_measured_fraction_theta_full 0.998
_diffrn_measured_fraction_theta_max 0.996
_diffrn_measurement_device_type 'Bruker D8 Venture Photon II'
_diffrn_radiation_type MoK\a
_diffrn_radiation_wavelength 0.71073
_diffrn_reflns_av_R_equivalents 0.0483
_diffrn_reflns_av_unetI/netI 0.0534
_diffrn_reflns_Laue_measured_fraction_full 0.998
_diffrn_reflns_Laue_measured_fraction_max 0.996
_diffrn_reflns_limit_h_max 17
_diffrn_reflns_limit_h_min -18
_diffrn_reflns_limit_k_max 18
_diffrn_reflns_limit_k_min -18
_diffrn_reflns_limit_l_max 20
_diffrn_reflns_limit_l_min -20
_diffrn_reflns_number 40737
_diffrn_reflns_point_group_measured_fraction_full 0.997
_diffrn_reflns_point_group_measured_fraction_max 0.994
_diffrn_reflns_theta_full 25.242
_diffrn_reflns_theta_max 27.890
_diffrn_reflns_theta_min 2.416
_exptl_absorpt_coefficient_mu 0.161
_exptl_crystal_colour colourless
_exptl_crystal_density_diffrn 1.294
_exptl_crystal_description block
_exptl_crystal_F_000 1156
_exptl_crystal_size_max 0.700
_exptl_crystal_size_mid 0.600
_exptl_crystal_size_min 0.600
_refine_diff_density_max 0.249
_refine_diff_density_min -0.296
_refine_diff_density_rms 0.042
_refine_ls_abs_structure_details
;
 Flack x determined using 4528 quotients [(I+)-(I-)]/[(I+)+(I-)]
 (Parsons, Flack and Wagner, Acta Cryst. B69 (2013) 249-259).
;
_refine_ls_abs_structure_Flack -0.04(3)
_refine_ls_extinction_method none
_refine_ls_goodness_of_fit_ref 1.001
_refine_ls_hydrogen_treatment constr
_refine_ls_matrix_type full
_refine_ls_number_parameters 711
_refine_ls_number_reflns 13360
_refine_ls_number_restraints 1
_refine_ls_restrained_S_all 1.001
_refine_ls_R_factor_all 0.0536
_refine_ls_R_factor_gt 0.0411
_refine_ls_shift/su_max 0.000
_refine_ls_shift/su_mean 0.000
_refine_ls_structure_factor_coef Fsqd
_refine_ls_weighting_details 'w=1/[\s^2^(Fo^2^)+(0.0417P)^2^+0.4379P] where P=(Fo^2^+2Fc^2^)/3'
_refine_ls_weighting_scheme calc
_refine_ls_wR_factor_gt 0.0879
_refine_ls_wR_factor_ref 0.0957
_reflns_Friedel_coverage 0.918
_reflns_Friedel_fraction_full 0.995
_reflns_Friedel_fraction_max 0.992
_reflns_number_gt 11444
_reflns_number_total 13360
_reflns_threshold_expression 'I > 2\s(I)'
_cod_data_source_file cs8b02880_si_002.cif
_cod_data_source_block mo_20180510_xyl_4Me_0m
_cod_depositor_comments
;

2020-07-21
Z value and formula fixed to values more according to usual
chemical conventions.                 miguel
;
_cod_original_formula_sum 'C60 H62 N4 O12 S2'
_cod_original_formula_weight 1095.25
_cod_original_formula_units_Z 2
_cod_original_sg_symbol_H-M 'P 21'
_cod_database_code 4515760
_shelx_shelxl_version_number 2016/6
_shelx_space_group_comment
;
The symmetry employed for this shelxl refinement is uniquely defined
by the following loop, which should always be used as a source of
symmetry information in preference to the above space-group names.
They are only intended as comments.
;
_shelx_estimated_absorpt_t_min 0.896
_shelx_estimated_absorpt_t_max 0.910

loop_
_space_group_symop_operation_xyz
'x, y, z'
'-x, y+1/2, -z'

loop_
_atom_site_label
_atom_site_type_symbol
_atom_site_fract_x
_atom_site_fract_y
_atom_site_fract_z
_atom_site_U_iso_or_equiv
_atom_site_adp_type
_atom_site_occupancy
_atom_site_site_symmetry_order
_atom_site_calc_flag
_atom_site_refinement_flags_posn
_atom_site_refinement_flags_adp
S1 S 0.56542(6) 0.40948(5) 0.18641(5) 0.02719(16) Uani 1 1 d . .
S2 S 0.07818(5) 0.58775(5) 0.20603(5) 0.02646(15) Uani 1 1 d . .
O1 O 0.56449(17) 0.36596(15) 0.10219(13) 0.0343(5) Uani 1 1 d . .
O2 O 0.75647(15) 0.44926(16) 0.02979(13) 0.0318(5) Uani 1 1 d . .
O3 O 0.79189(16) 0.35730(15) 0.15613(14) 0.0332(5) Uani 1 1 d . .
O4 O 0.70025(16) 0.64933(15) 0.05949(14) 0.0328(5) Uani 1 1 d . .
O5 O 0.55509(16) 0.57386(17) 0.05264(15) 0.0387(5) Uani 1 1 d . .
O6 O 0.47692(16) 0.46034(16) 0.19019(15) 0.0351(5) Uani 1 1 d . .
O7 O 0.08483(17) 0.63053(15) 0.12381(14) 0.0353(5) Uani 1 1 d . .
O8 O -0.01750(15) 0.55229(15) 0.20895(14) 0.0329(5) Uani 1 1 d . .
O9 O 0.17153(16) 0.33313(15) 0.06354(13) 0.0319(5) Uani 1 1 d . .
O10 O 0.04055(16) 0.42986(17) 0.05908(15) 0.0399(5) Uani 1 1 d . .
O11 O 0.25537(17) 0.52748(19) 0.04527(14) 0.0430(6) Uani 1 1 d . .
O12 O 0.31520(15) 0.60307(15) 0.18221(13) 0.0320(5) Uani 1 1 d . .
N1 N 0.66763(18) 0.47822(16) 0.22069(15) 0.0239(5) Uani 1 1 d . .
N2 N 0.54892(18) 0.66429(17) 0.24448(16) 0.0272(5) Uani 1 1 d . .
H2A H 0.498448 0.625489 0.242986 0.033 Uiso 1 1 calc R U
N3 N 0.16637(17) 0.50300(17) 0.23407(15) 0.0236(5) Uani 1 1 d . .
N4 N 0.35141(18) 0.51891(17) 0.37021(15) 0.0262(5) Uani 1 1 d . .
H4 H 0.340601 0.553684 0.320124 0.031 Uiso 1 1 calc R U
C1 C 0.6284(3) 0.1803(3) 0.4049(3) 0.0572(10) Uani 1 1 d . .
H1 H 0.641181 0.131328 0.450282 0.069 Uiso 1 1 calc R U
C2 C 0.6771(3) 0.1778(3) 0.3405(3) 0.0537(10) Uani 1 1 d . .
H2 H 0.722106 0.126402 0.340923 0.064 Uiso 1 1 calc R U
C3 C 0.6608(3) 0.2499(2) 0.2751(2) 0.0402(8) Uani 1 1 d . .
H3 H 0.696146 0.249696 0.231869 0.048 Uiso 1 1 calc R U
C4 C 0.5923(2) 0.3221(2) 0.27390(19) 0.0293(6) Uani 1 1 d . .
C5 C 0.6804(2) 0.5378(2) 0.30391(18) 0.0253(6) Uani 1 1 d . .
H5 H 0.629938 0.513288 0.332074 0.030 Uiso 1 1 calc R U
C6 C 0.6518(2) 0.6409(2) 0.27721(18) 0.0249(6) Uani 1 1 d . .
C7 C 0.5389(2) 0.7578(2) 0.21486(19) 0.0290(6) Uani 1 1 d . .
C8 C 0.4520(3) 0.8126(2) 0.1740(2) 0.0372(7) Uani 1 1 d . .
H8 H 0.385700 0.786781 0.162671 0.045 Uiso 1 1 calc R U
C9 C 0.4658(3) 0.9063(2) 0.1503(2) 0.0454(8) Uani 1 1 d . .
H9 H 0.407801 0.944795 0.120261 0.054 Uiso 1 1 calc R U
C10 C 0.7149(2) 0.5126(2) 0.15478(18) 0.0255(6) Uani 1 1 d . .
H10 H 0.775334 0.551473 0.191336 0.031 Uiso 1 1 calc R U
C11 C 0.7573(2) 0.4292(2) 0.11417(18) 0.0278(6) Uani 1 1 d . .
C12 C 0.8051(3) 0.3779(3) -0.0111(2) 0.0405(8) Uani 1 1 d . .
H12A H 0.761906 0.319778 -0.028587 0.049 Uiso 1 1 calc R U
H12B H 0.872113 0.359039 0.033446 0.049 Uiso 1 1 calc R U
C13 C 0.8187(3) 0.4229(4) -0.0948(2) 0.0594(11) Uani 1 1 d . .
H13A H 0.751680 0.436348 -0.140412 0.089 Uiso 1 1 calc R U
H13B H 0.856325 0.378792 -0.121268 0.089 Uiso 1 1 calc R U
H13C H 0.856940 0.483065 -0.077298 0.089 Uiso 1 1 calc R U
C14 C 0.6463(2) 0.5812(2) 0.08258(18) 0.0280(6) Uani 1 1 d . .
C15 C 0.6414(3) 0.7181(2) -0.0098(2) 0.0378(7) Uani 1 1 d . .
H15A H 0.677762 0.780368 -0.000714 0.045 Uiso 1 1 calc R U
H15B H 0.574162 0.728748 -0.002407 0.045 Uiso 1 1 calc R U
C16 C 0.6263(3) 0.6814(3) -0.1050(2) 0.0453(8) Uani 1 1 d . .
H16A H 0.692592 0.665389 -0.110511 0.068 Uiso 1 1 calc R U
H16B H 0.593077 0.731087 -0.150206 0.068 Uiso 1 1 calc R U
H16C H 0.583255 0.623870 -0.116578 0.068 Uiso 1 1 calc R U
C17 C 0.7855(2) 0.52509(19) 0.37618(18) 0.0244(6) Uani 1 1 d . .
C18 C 0.8553(2) 0.4567(2) 0.36867(19) 0.0269(6) Uani 1 1 d . .
H18 H 0.838622 0.415914 0.316241 0.032 Uiso 1 1 calc R U
C19 C 0.9491(2) 0.4480(2) 0.4376(2) 0.0319(6) Uani 1 1 d . .
H19 H 0.996075 0.401185 0.431273 0.038 Uiso 1 1 calc R U
C20 C 0.9765(2) 0.5056(2) 0.5154(2) 0.0344(7) Uani 1 1 d . .
C21 C 1.0794(3) 0.4954(3) 0.5889(2) 0.0550(10) Uani 1 1 d . .
H21A H 1.080239 0.437382 0.625193 0.083 Uiso 1 1 calc R U
H21B H 1.092652 0.551763 0.629427 0.083 Uiso 1 1 calc R U
H21C H 1.132217 0.490589 0.560078 0.083 Uiso 1 1 calc R U
C22 C 0.9058(3) 0.5722(2) 0.5234(2) 0.0361(7) Uani 1 1 d . .
H22 H 0.922049 0.611681 0.576732 0.043 Uiso 1 1 calc R U
C23 C 0.8119(2) 0.5820(2) 0.45499(19) 0.0311(6) Uani 1 1 d . .
H23 H 0.764833 0.628290 0.461891 0.037 Uiso 1 1 calc R U
C24 C 0.6378(2) 0.7954(2) 0.23369(19) 0.0285(6) Uani 1 1 d . .
C25 C 0.6490(3) 0.8917(2) 0.2116(2) 0.0386(7) Uani 1 1 d . .
H25 H 0.714925 0.919282 0.225455 0.046 Uiso 1 1 calc R U
C26 C 0.5631(3) 0.9453(2) 0.1696(3) 0.0478(9) Uani 1 1 d . .
H26 H 0.570061 1.010174 0.153411 0.057 Uiso 1 1 calc R U
C27 C 0.7089(2) 0.7199(2) 0.27250(19) 0.0261(6) Uani 1 1 d . .
C28 C 0.8220(2) 0.7307(2) 0.2998(2) 0.0332(7) Uani 1 1 d . .
H28A H 0.850643 0.742569 0.366207 0.050 Uiso 1 1 calc R U
H28B H 0.838089 0.784843 0.266376 0.050 Uiso 1 1 calc R U
H28C H 0.851448 0.671649 0.284659 0.050 Uiso 1 1 calc R U
C29 C 0.5423(3) 0.3247(2) 0.3384(2) 0.0384(7) Uani 1 1 d . .
H29 H 0.495640 0.374884 0.337309 0.046 Uiso 1 1 calc R U
C30 C 0.5614(3) 0.2530(3) 0.4041(3) 0.0521(10) Uani 1 1 d . .
H30 H 0.528103 0.254031 0.448784 0.062 Uiso 1 1 calc R U
C31 C 0.5865(2) 0.5008(3) 0.6152(2) 0.0397(8) Uani 1 1 d . .
H31 H 0.638021 0.496032 0.673851 0.048 Uiso 1 1 calc R U
C32 C 0.5005(2) 0.4450(2) 0.59627(19) 0.0340(7) Uani 1 1 d . .
H32 H 0.492774 0.401120 0.640748 0.041 Uiso 1 1 calc R U
C33 C 0.4245(2) 0.4541(2) 0.50995(19) 0.0289(6) Uani 1 1 d . .
C34 C 0.3249(2) 0.4128(2) 0.47005(18) 0.0286(6) Uani 1 1 d . .
C35 C 0.2830(2) 0.4540(2) 0.38545(18) 0.0252(6) Uani 1 1 d . .
C36 C 0.1766(2) 0.44383(19) 0.31692(18) 0.0234(6) Uani 1 1 d . .
H36 H 0.128913 0.471666 0.346543 0.028 Uiso 1 1 calc R U
C37 C 0.1225(2) 0.6708(2) 0.2975(2) 0.0289(6) Uani 1 1 d . .
C38 C 0.1969(3) 0.7361(2) 0.2967(2) 0.0419(8) Uani 1 1 d . .
H38 H 0.226677 0.734306 0.249443 0.050 Uiso 1 1 calc R U
C39 C 0.2275(3) 0.8045(3) 0.3662(3) 0.0541(10) Uani 1 1 d . .
H39 H 0.278858 0.849724 0.366751 0.065 Uiso 1 1 calc R U
C40 C 0.1838(3) 0.8071(3) 0.4344(3) 0.0529(10) Uani 1 1 d . .
H40 H 0.203977 0.855038 0.480889 0.064 Uiso 1 1 calc R U
C41 C 0.2075(2) 0.4648(2) 0.16624(18) 0.0251(6) Uani 1 1 d . .
H41 H 0.260270 0.416704 0.199793 0.030 Uiso 1 1 calc R U
C42 C 0.1287(2) 0.4087(2) 0.08910(18) 0.0277(6) Uani 1 1 d . .
C43 C 0.1036(3) 0.2755(2) -0.0111(2) 0.0369(7) Uani 1 1 d . .
H43A H 0.036279 0.269656 -0.002856 0.044 Uiso 1 1 calc R U
H43B H 0.132285 0.210098 -0.009339 0.044 Uiso 1 1 calc R U
C44 C 0.0909(3) 0.3213(3) -0.1027(2) 0.0429(8) Uani 1 1 d . .
H44A H 0.056640 0.383420 -0.106607 0.064 Uiso 1 1 calc R U
H44B H 0.049818 0.279279 -0.152323 0.064 Uiso 1 1 calc R U
H44C H 0.158111 0.330976 -0.108983 0.064 Uiso 1 1 calc R U
C45 C 0.2645(2) 0.5416(2) 0.13202(19) 0.0295(6) Uani 1 1 d . .
C46 C 0.3193(3) 0.5856(4) 0.0072(2) 0.0700(14) Uani 1 1 d . .
H46A H 0.337945 0.646261 0.042535 0.084 Uiso 1 1 calc R U
H46B H 0.382997 0.550380 0.013091 0.084 Uiso 1 1 calc R U
C47 C 0.2675(4) 0.6066(4) -0.0859(3) 0.0801(15) Uani 1 1 d . .
H47A H 0.250966 0.546636 -0.121104 0.120 Uiso 1 1 calc R U
H47B H 0.310917 0.646488 -0.110020 0.120 Uiso 1 1 calc R U
H47C H 0.204398 0.641383 -0.091633 0.120 Uiso 1 1 calc R U
C48 C 0.1422(2) 0.3407(2) 0.29061(18) 0.0249(6) Uani 1 1 d . .
C49 C 0.0387(2) 0.3211(2) 0.2600(2) 0.0318(7) Uani 1 1 d . .
H49 H -0.008523 0.371189 0.257553 0.038 Uiso 1 1 calc R U
C50 C 0.0036(3) 0.2291(2) 0.2329(2) 0.0374(7) Uani 1 1 d . .
H50 H -0.067701 0.216971 0.212428 0.045 Uiso 1 1 calc R U
C51 C 0.0698(3) 0.1548(2) 0.2349(2) 0.0360(7) Uani 1 1 d . .
C52 C 0.1731(2) 0.1745(2) 0.2648(2) 0.0342(7) Uani 1 1 d . .
H52 H 0.219927 0.124413 0.266228 0.041 Uiso 1 1 calc R U
C53 C 0.2097(2) 0.2667(2) 0.2927(2) 0.0307(6) Uani 1 1 d . .
H53 H 0.280957 0.278781 0.313310 0.037 Uiso 1 1 calc R U
C54 C 0.0302(3) 0.0545(2) 0.2047(3) 0.0549(10) Uani 1 1 d . .
H54A H 0.006683 0.050756 0.137317 0.082 Uiso 1 1 calc R U
H54B H -0.026615 0.040213 0.226792 0.082 Uiso 1 1 calc R U
H54C H 0.085075 0.007817 0.230514 0.082 Uiso 1 1 calc R U
C55 C 0.4385(2) 0.5201(2) 0.44561(18) 0.0272(6) Uani 1 1 d . .
C56 C 0.5998(2) 0.5647(2) 0.5498(2) 0.0386(7) Uani 1 1 d . .
H56 H 0.660707 0.601447 0.564807 0.046 Uiso 1 1 calc R U
C57 C 0.5264(2) 0.5756(2) 0.4639(2) 0.0330(7) Uani 1 1 d . .
H57 H 0.535433 0.618839 0.419475 0.040 Uiso 1 1 calc R U
C58 C 0.2797(3) 0.3391(2) 0.5159(2) 0.0425(8) Uani 1 1 d . .
H58A H 0.206686 0.332625 0.481814 0.064 Uiso 1 1 calc R U
H58B H 0.289440 0.359267 0.579262 0.064 Uiso 1 1 calc R U
H58C H 0.313539 0.277144 0.516754 0.064 Uiso 1 1 calc R U
C59 C 0.0797(2) 0.6717(2) 0.3671(2) 0.0355(7) Uani 1 1 d . .
H59 H 0.029532 0.625660 0.367696 0.043 Uiso 1 1 calc R U
C60 C 0.1113(3) 0.7407(3) 0.4354(2) 0.0473(9) Uani 1 1 d . .
H60 H 0.082595 0.742062 0.483406 0.057 Uiso 1 1 calc R U

loop_
_atom_site_aniso_label
_atom_site_aniso_U_11
_atom_site_aniso_U_22
_atom_site_aniso_U_33
_atom_site_aniso_U_23
_atom_site_aniso_U_13
_atom_site_aniso_U_12
S1 0.0276(4) 0.0257(3) 0.0282(3) -0.0005(3) 0.0092(3) -0.0035(3)
S2 0.0234(4) 0.0255(3) 0.0291(3) 0.0014(3) 0.0069(3) 0.0041(3)
O1 0.0370(12) 0.0372(11) 0.0280(10) -0.0051(9) 0.0100(9) -0.0085(10)
O2 0.0266(11) 0.0449(12) 0.0249(9) -0.0025(9) 0.0102(8) 0.0003(9)
O3 0.0369(12) 0.0314(11) 0.0331(11) -0.0009(9) 0.0141(9) 0.0053(9)
O4 0.0290(11) 0.0322(11) 0.0351(11) 0.0094(9) 0.0081(9) -0.0026(9)
O5 0.0276(12) 0.0422(13) 0.0438(12) 0.0147(10) 0.0086(9) -0.0009(10)
O6 0.0261(11) 0.0354(11) 0.0449(12) 0.0035(10) 0.0131(9) -0.0004(9)
O7 0.0363(13) 0.0366(11) 0.0313(10) 0.0074(9) 0.0093(9) 0.0077(10)
O8 0.0203(10) 0.0341(11) 0.0432(11) -0.0027(9) 0.0092(9) 0.0029(9)
O9 0.0307(12) 0.0320(11) 0.0305(10) -0.0062(9) 0.0068(9) 0.0033(9)
O10 0.0225(11) 0.0494(14) 0.0426(12) -0.0165(10) 0.0040(9) 0.0014(10)
O11 0.0338(13) 0.0716(17) 0.0250(10) -0.0046(10) 0.0116(9) -0.0194(12)
O12 0.0272(11) 0.0367(11) 0.0317(10) -0.0008(9) 0.0093(8) -0.0045(9)
N1 0.0245(13) 0.0245(11) 0.0232(10) -0.0006(9) 0.0087(9) -0.0021(9)
N2 0.0239(12) 0.0260(12) 0.0306(12) 0.0017(10) 0.0077(10) 0.0008(10)
N3 0.0223(12) 0.0246(11) 0.0248(11) 0.0015(9) 0.0089(9) 0.0048(9)
N4 0.0257(13) 0.0298(12) 0.0218(10) 0.0005(9) 0.0063(9) -0.0021(10)
C1 0.076(3) 0.042(2) 0.057(2) 0.0180(18) 0.026(2) -0.010(2)
C2 0.068(3) 0.0307(17) 0.064(2) 0.0119(17) 0.024(2) 0.0093(18)
C3 0.050(2) 0.0286(16) 0.0459(18) 0.0004(14) 0.0213(16) 0.0015(14)
C4 0.0330(17) 0.0263(14) 0.0289(14) -0.0018(11) 0.0110(12) -0.0073(12)
C5 0.0284(15) 0.0248(13) 0.0245(12) 0.0004(10) 0.0113(11) 0.0006(11)
C6 0.0234(14) 0.0274(14) 0.0239(12) -0.0028(11) 0.0080(11) 0.0020(11)
C7 0.0300(16) 0.0266(14) 0.0267(13) -0.0012(11) 0.0046(12) 0.0031(12)
C8 0.0306(17) 0.0346(16) 0.0372(16) 0.0025(13) -0.0009(13) 0.0029(13)
C9 0.0364(19) 0.0360(17) 0.0524(19) 0.0078(16) -0.0003(15) 0.0075(15)
C10 0.0254(15) 0.0263(13) 0.0252(13) 0.0008(11) 0.0088(11) -0.0025(11)
C11 0.0216(14) 0.0345(16) 0.0266(13) -0.0041(12) 0.0070(11) -0.0028(12)
C12 0.0308(17) 0.060(2) 0.0330(16) -0.0128(15) 0.0132(13) 0.0009(15)
C13 0.042(2) 0.105(4) 0.0387(18) -0.006(2) 0.0238(16) 0.000(2)
C14 0.0283(16) 0.0283(14) 0.0290(13) 0.0005(12) 0.0118(11) -0.0014(12)
C15 0.0389(19) 0.0297(15) 0.0439(17) 0.0131(14) 0.0126(15) 0.0009(14)
C16 0.045(2) 0.0423(18) 0.0390(17) 0.0125(15) 0.0014(15) -0.0015(16)
C17 0.0279(15) 0.0221(13) 0.0242(12) 0.0023(10) 0.0099(11) 0.0005(11)
C18 0.0312(16) 0.0254(13) 0.0252(13) 0.0014(11) 0.0111(11) 0.0020(12)
C19 0.0311(16) 0.0311(14) 0.0349(15) 0.0053(12) 0.0131(13) 0.0059(13)
C20 0.0343(18) 0.0347(16) 0.0315(15) 0.0014(13) 0.0074(13) -0.0009(13)
C21 0.042(2) 0.062(2) 0.047(2) -0.0027(19) -0.0037(16) 0.0061(19)
C22 0.0447(19) 0.0325(16) 0.0268(14) -0.0036(12) 0.0061(13) 0.0009(14)
C23 0.0371(17) 0.0268(14) 0.0295(14) -0.0003(12) 0.0115(12) 0.0050(13)
C24 0.0293(16) 0.0281(14) 0.0253(13) -0.0016(11) 0.0055(12) 0.0009(12)
C25 0.0370(18) 0.0300(16) 0.0433(17) 0.0043(14) 0.0061(14) -0.0010(13)
C26 0.045(2) 0.0283(15) 0.058(2) 0.0110(15) 0.0013(17) 0.0043(15)
C27 0.0272(15) 0.0248(13) 0.0255(13) 0.0004(11) 0.0075(11) 0.0016(11)
C28 0.0304(16) 0.0299(15) 0.0392(16) 0.0032(13) 0.0114(13) -0.0010(13)
C29 0.048(2) 0.0320(16) 0.0418(17) 0.0006(14) 0.0229(16) -0.0066(15)
C30 0.072(3) 0.045(2) 0.050(2) 0.0067(16) 0.035(2) -0.012(2)
C31 0.0308(18) 0.0460(18) 0.0334(15) -0.0043(14) -0.0010(13) 0.0035(15)
C32 0.0369(17) 0.0335(15) 0.0274(14) 0.0010(12) 0.0050(13) 0.0035(13)
C33 0.0298(16) 0.0261(13) 0.0289(14) -0.0019(11) 0.0074(12) 0.0055(12)
C34 0.0299(15) 0.0256(13) 0.0280(13) -0.0007(12) 0.0066(11) 0.0000(12)
C35 0.0267(15) 0.0237(13) 0.0258(13) -0.0032(11) 0.0094(11) -0.0005(11)
C36 0.0228(14) 0.0226(13) 0.0247(12) 0.0001(10) 0.0077(11) 0.0018(11)
C37 0.0286(16) 0.0222(13) 0.0341(14) 0.0003(11) 0.0080(12) 0.0036(12)
C38 0.048(2) 0.0317(16) 0.052(2) -0.0047(15) 0.0245(17) -0.0067(15)
C39 0.055(3) 0.0365(19) 0.070(3) -0.0150(18) 0.021(2) -0.0162(17)
C40 0.056(3) 0.043(2) 0.057(2) -0.0205(18) 0.0163(19) -0.0021(18)
C41 0.0211(14) 0.0293(14) 0.0247(13) -0.0015(11) 0.0073(11) 0.0018(11)
C42 0.0259(15) 0.0312(14) 0.0271(13) -0.0019(12) 0.0101(11) -0.0018(12)
C43 0.0413(19) 0.0302(15) 0.0371(16) -0.0091(13) 0.0103(14) -0.0032(13)
C44 0.047(2) 0.0447(19) 0.0337(16) -0.0066(15) 0.0097(15) -0.0051(16)
C45 0.0225(15) 0.0388(16) 0.0249(13) 0.0026(12) 0.0049(11) 0.0019(12)
C46 0.055(2) 0.123(4) 0.0340(18) 0.007(2) 0.0165(17) -0.045(3)
C47 0.094(4) 0.089(4) 0.058(3) 0.030(3) 0.026(2) -0.011(3)
C48 0.0272(15) 0.0245(13) 0.0229(12) 0.0008(10) 0.0080(11) 0.0017(11)
C49 0.0273(16) 0.0278(15) 0.0407(16) -0.0027(13) 0.0120(13) 0.0033(12)
C50 0.0304(17) 0.0354(16) 0.0460(17) -0.0094(14) 0.0123(14) -0.0072(14)
C51 0.0404(19) 0.0276(15) 0.0415(17) -0.0063(13) 0.0155(14) -0.0033(13)
C52 0.0381(18) 0.0263(14) 0.0366(15) -0.0033(12) 0.0104(13) 0.0063(13)
C53 0.0258(16) 0.0291(15) 0.0349(15) 0.0004(12) 0.0070(12) 0.0032(12)
C54 0.054(2) 0.0317(18) 0.082(3) -0.0191(18) 0.027(2) -0.0080(17)
C55 0.0272(15) 0.0309(14) 0.0236(12) -0.0057(11) 0.0085(11) 0.0013(12)
C56 0.0273(16) 0.049(2) 0.0372(16) -0.0114(14) 0.0076(13) -0.0056(14)
C57 0.0311(16) 0.0399(17) 0.0296(14) -0.0047(13) 0.0124(12) -0.0042(14)
C58 0.048(2) 0.0393(17) 0.0352(16) 0.0085(14) 0.0078(15) -0.0078(16)
C59 0.0332(17) 0.0337(15) 0.0415(17) -0.0043(13) 0.0148(14) 0.0036(13)
C60 0.051(2) 0.046(2) 0.0480(19) -0.0121(16) 0.0201(17) 0.0042(17)

loop_
_atom_type_symbol
_atom_type_description
_atom_type_scat_dispersion_real
_atom_type_scat_dispersion_imag
_atom_type_scat_source
C C 0.0033 0.0016 'International Tables Vol C Tables 4.2.6.8 and 6.1.1.4'
H H 0.0000 0.0000 'International Tables Vol C Tables 4.2.6.8 and 6.1.1.4'
N N 0.0061 0.0033 'International Tables Vol C Tables 4.2.6.8 and 6.1.1.4'
O O 0.0106 0.0060 'International Tables Vol C Tables 4.2.6.8 and 6.1.1.4'
S S 0.1246 0.1234 'International Tables Vol C Tables 4.2.6.8 and 6.1.1.4'

loop_
_geom_angle_atom_site_label_1
_geom_angle_atom_site_label_2
_geom_angle_atom_site_label_3
_geom_angle
O1 S1 O6 119.84(13)
O1 S1 N1 106.41(12)
O6 S1 N1 111.10(12)
O1 S1 C4 109.72(13)
O6 S1 C4 105.97(14)
N1 S1 C4 102.46(13)
O7 S2 O8 120.41(13)
O7 S2 N3 105.47(12)
O8 S2 N3 111.22(13)
O7 S2 C37 108.93(14)
O8 S2 C37 106.33(13)
N3 S2 C37 103.17(12)
C11 O2 C12 115.2(2)
C14 O4 C15 115.7(2)
C42 O9 C43 115.5(2)
C45 O11 C46 117.3(3)
C10 N1 C5 117.6(2)
C10 N1 S1 120.52(18)
C5 N1 S1 116.23(18)
C7 N2 C6 108.8(2)
C7 N2 H2A 125.6
C6 N2 H2A 125.6
C41 N3 C36 117.9(2)
C41 N3 S2 120.74(18)
C36 N3 S2 118.05(17)
C55 N4 C35 109.1(2)
C55 N4 H4 125.5
C35 N4 H4 125.5
C30 C1 C2 120.5(3)
C30 C1 H1 119.7
C2 C1 H1 119.7
C1 C2 C3 120.4(4)
C1 C2 H2 119.8
C3 C2 H2 119.8
C4 C3 C2 118.7(3)
C4 C3 H3 120.6
C2 C3 H3 120.6
C3 C4 C29 121.1(3)
C3 C4 S1 118.8(2)
C29 C4 S1 120.0(2)
N1 C5 C6 110.5(2)
N1 C5 C17 111.9(2)
C6 C5 C17 114.3(2)
N1 C5 H5 106.5
C6 C5 H5 106.5
C17 C5 H5 106.5
C27 C6 N2 109.7(2)
C27 C6 C5 132.3(3)
N2 C6 C5 117.9(2)
N2 C7 C8 130.4(3)
N2 C7 C24 107.5(3)
C8 C7 C24 122.1(3)
C9 C8 C7 117.4(3)
C9 C8 H8 121.3
C7 C8 H8 121.3
C8 C9 C26 121.4(3)
C8 C9 H9 119.3
C26 C9 H9 119.3
N1 C10 C11 111.1(2)
N1 C10 C14 113.1(2)
C11 C10 C14 114.1(2)
N1 C10 H10 105.9
C11 C10 H10 105.9
C14 C10 H10 105.9
O3 C11 O2 125.0(3)
O3 C11 C10 123.6(2)
O2 C11 C10 111.3(2)
O2 C12 C13 107.2(3)
O2 C12 H12A 110.3
C13 C12 H12A 110.3
O2 C12 H12B 110.3
C13 C12 H12B 110.3
H12A C12 H12B 108.5
C12 C13 H13A 109.5
C12 C13 H13B 109.5
H13A C13 H13B 109.5
C12 C13 H13C 109.5
H13A C13 H13C 109.5
H13B C13 H13C 109.5
O5 C14 O4 125.2(3)
O5 C14 C10 123.2(3)
O4 C14 C10 111.6(2)
O4 C15 C16 110.6(3)
O4 C15 H15A 109.5
C16 C15 H15A 109.5
O4 C15 H15B 109.5
C16 C15 H15B 109.5
H15A C15 H15B 108.1
C15 C16 H16A 109.5
C15 C16 H16B 109.5
H16A C16 H16B 109.5
C15 C16 H16C 109.5
H16A C16 H16C 109.5
H16B C16 H16C 109.5
C23 C17 C18 118.2(3)
C23 C17 C5 118.7(2)
C18 C17 C5 123.0(2)
C19 C18 C17 120.1(3)
C19 C18 H18 120.0
C17 C18 H18 120.0
C20 C19 C18 121.9(3)
C20 C19 H19 119.0
C18 C19 H19 119.0
C19 C20 C22 117.8(3)
C19 C20 C21 120.9(3)
C22 C20 C21 121.3(3)
C20 C21 H21A 109.5
C20 C21 H21B 109.5
H21A C21 H21B 109.5
C20 C21 H21C 109.5
H21A C21 H21C 109.5
H21B C21 H21C 109.5
C23 C22 C20 121.0(3)
C23 C22 H22 119.5
C20 C22 H22 119.5
C22 C23 C17 121.0(3)
C22 C23 H23 119.5
C17 C23 H23 119.5
C25 C24 C7 119.0(3)
C25 C24 C27 133.3(3)
C7 C24 C27 107.7(2)
C26 C25 C24 118.9(3)
C26 C25 H25 120.6
C24 C25 H25 120.6
C25 C26 C9 121.2(3)
C25 C26 H26 119.4
C9 C26 H26 119.4
C6 C27 C24 106.3(3)
C6 C27 C28 129.7(3)
C24 C27 C28 124.0(3)
C27 C28 H28A 109.5
C27 C28 H28B 109.5
H28A C28 H28B 109.5
C27 C28 H28C 109.5
H28A C28 H28C 109.5
H28B C28 H28C 109.5
C30 C29 C4 119.0(3)
C30 C29 H29 120.5
C4 C29 H29 120.5
C1 C30 C29 120.2(3)
C1 C30 H30 119.9
C29 C30 H30 119.9
C32 C31 C56 121.4(3)
C32 C31 H31 119.3
C56 C31 H31 119.3
C31 C32 C33 118.6(3)
C31 C32 H32 120.7
C33 C32 H32 120.7
C32 C33 C55 119.2(3)
C32 C33 C34 133.2(3)
C55 C33 C34 107.5(2)
C35 C34 C33 106.5(3)
C35 C34 C58 128.8(3)
C33 C34 C58 124.7(3)
C34 C35 N4 109.7(2)
C34 C35 C36 129.4(3)
N4 C35 C36 120.7(2)
N3 C36 C35 109.8(2)
N3 C36 C48 111.2(2)
C35 C36 C48 114.9(2)
N3 C36 H36 106.8
C35 C36 H36 106.8
C48 C36 H36 106.8
C38 C37 C59 121.1(3)
C38 C37 S2 119.2(2)
C59 C37 S2 119.7(2)
C37 C38 C39 118.8(3)
C37 C38 H38 120.6
C39 C38 H38 120.6
C40 C39 C38 120.4(4)
C40 C39 H39 119.8
C38 C39 H39 119.8
C60 C40 C39 120.3(3)
C60 C40 H40 119.9
C39 C40 H40 119.9
N3 C41 C45 111.5(2)
N3 C41 C42 113.1(2)
C45 C41 C42 114.1(2)
N3 C41 H41 105.7
C45 C41 H41 105.7
C42 C41 H41 105.7
O10 C42 O9 125.7(3)
O10 C42 C41 123.4(3)
O9 C42 C41 110.8(2)
O9 C43 C44 110.4(3)
O9 C43 H43A 109.6
C44 C43 H43A 109.6
O9 C43 H43B 109.6
C44 C43 H43B 109.6
H43A C43 H43B 108.1
C43 C44 H44A 109.5
C43 C44 H44B 109.5
H44A C44 H44B 109.5
C43 C44 H44C 109.5
H44A C44 H44C 109.5
H44B C44 H44C 109.5
O12 C45 O11 126.4(3)
O12 C45 C41 122.3(2)
O11 C45 C41 111.2(3)
C47 C46 O11 110.5(3)
C47 C46 H46A 109.5
O11 C46 H46A 109.5
C47 C46 H46B 109.5
O11 C46 H46B 109.5
H46A C46 H46B 108.1
C46 C47 H47A 109.5
C46 C47 H47B 109.5
H47A C47 H47B 109.5
C46 C47 H47C 109.5
H47A C47 H47C 109.5
H47B C47 H47C 109.5
C49 C48 C53 118.7(3)
C49 C48 C36 118.3(3)
C53 C48 C36 123.0(3)
C50 C49 C48 120.5(3)
C50 C49 H49 119.8
C48 C49 H49 119.8
C51 C50 C49 121.4(3)
C51 C50 H50 119.3
C49 C50 H50 119.3
C50 C51 C52 118.1(3)
C50 C51 C54 120.9(3)
C52 C51 C54 121.0(3)
C51 C52 C53 121.1(3)
C51 C52 H52 119.4
C53 C52 H52 119.4
C48 C53 C52 120.1(3)
C48 C53 H53 119.9
C52 C53 H53 119.9
C51 C54 H54A 109.5
C51 C54 H54B 109.5
H54A C54 H54B 109.5
C51 C54 H54C 109.5
H54A C54 H54C 109.5
H54B C54 H54C 109.5
N4 C55 C57 130.2(3)
N4 C55 C33 107.3(2)
C57 C55 C33 122.5(3)
C57 C56 C31 121.6(3)
C57 C56 H56 119.2
C31 C56 H56 119.2
C56 C57 C55 116.7(3)
C56 C57 H57 121.6
C55 C57 H57 121.6
C34 C58 H58A 109.5
C34 C58 H58B 109.5
H58A C58 H58B 109.5
C34 C58 H58C 109.5
H58A C58 H58C 109.5
H58B C58 H58C 109.5
C60 C59 C37 118.9(3)
C60 C59 H59 120.5
C37 C59 H59 120.5
C40 C60 C59 120.4(3)
C40 C60 H60 119.8
C59 C60 H60 119.8

loop_
_geom_bond_atom_site_label_1
_geom_bond_atom_site_label_2
_geom_bond_distance
S1 O1 1.428(2)
S1 O6 1.438(2)
S1 N1 1.648(2)
S1 C4 1.760(3)
S2 O7 1.430(2)
S2 O8 1.434(2)
S2 N3 1.652(2)
S2 C37 1.766(3)
O2 C11 1.325(3)
O2 C12 1.458(4)
O3 C11 1.201(3)
O4 C14 1.330(3)
O4 C15 1.463(3)
O5 C14 1.201(3)
O9 C42 1.332(4)
O9 C43 1.460(4)
O10 C42 1.193(3)
O11 C45 1.314(3)
O11 C46 1.462(4)
O12 C45 1.209(4)
N1 C10 1.462(3)
N1 C5 1.487(3)
N2 C7 1.371(4)
N2 C6 1.389(4)
N2 H2A 0.8800
N3 C41 1.450(3)
N3 C36 1.485(3)
N4 C55 1.370(4)
N4 C35 1.387(4)
N4 H4 0.8800
C1 C30 1.372(6)
C1 C2 1.375(6)
C1 H1 0.9500
C2 C3 1.387(5)
C2 H2 0.9500
C3 C4 1.381(4)
C3 H3 0.9500
C4 C29 1.391(4)
C5 C6 1.508(4)
C5 C17 1.524(4)
C5 H5 1.0000
C6 C27 1.372(4)
C7 C8 1.390(4)
C7 C24 1.409(4)
C8 C9 1.384(5)
C8 H8 0.9500
C9 C26 1.395(5)
C9 H9 0.9500
C10 C11 1.528(4)
C10 C14 1.533(4)
C10 H10 1.0000
C12 C13 1.501(5)
C12 H12A 0.9900
C12 H12B 0.9900
C13 H13A 0.9800
C13 H13B 0.9800
C13 H13C 0.9800
C15 C16 1.500(5)
C15 H15A 0.9900
C15 H15B 0.9900
C16 H16A 0.9800
C16 H16B 0.9800
C16 H16C 0.9800
C17 C23 1.392(4)
C17 C18 1.393(4)
C18 C19 1.385(4)
C18 H18 0.9500
C19 C20 1.385(4)
C19 H19 0.9500
C20 C22 1.387(4)
C20 C21 1.506(5)
C21 H21A 0.9800
C21 H21B 0.9800
C21 H21C 0.9800
C22 C23 1.384(4)
C22 H22 0.9500
C23 H23 0.9500
C24 C25 1.404(4)
C24 C27 1.430(4)
C25 C26 1.374(5)
C25 H25 0.9500
C26 H26 0.9500
C27 C28 1.495(4)
C28 H28A 0.9800
C28 H28B 0.9800
C28 H28C 0.9800
C29 C30 1.381(5)
C29 H29 0.9500
C30 H30 0.9500
C31 C32 1.373(5)
C31 C56 1.401(5)
C31 H31 0.9500
C32 C33 1.401(4)
C32 H32 0.9500
C33 C55 1.412(4)
C33 C34 1.434(4)
C34 C35 1.364(4)
C34 C58 1.497(4)
C35 C36 1.511(4)
C36 C48 1.524(4)
C36 H36 1.0000
C37 C38 1.380(4)
C37 C59 1.390(4)
C38 C39 1.389(5)
C38 H38 0.9500
C39 C40 1.379(6)
C39 H39 0.9500
C40 C60 1.372(5)
C40 H40 0.9500
C41 C45 1.526(4)
C41 C42 1.534(4)
C41 H41 1.0000
C43 C44 1.504(4)
C43 H43A 0.9900
C43 H43B 0.9900
C44 H44A 0.9800
C44 H44B 0.9800
C44 H44C 0.9800
C46 C47 1.405(5)
C46 H46A 0.9900
C46 H46B 0.9900
C47 H47A 0.9800
C47 H47B 0.9800
C47 H47C 0.9800
C48 C49 1.384(4)
C48 C53 1.386(4)
C49 C50 1.384(4)
C49 H49 0.9500
C50 C51 1.378(5)
C50 H50 0.9500
C51 C52 1.382(5)
C51 C54 1.515(4)
C52 C53 1.394(4)
C52 H52 0.9500
C53 H53 0.9500
C54 H54A 0.9800
C54 H54B 0.9800
C54 H54C 0.9800
C55 C57 1.393(4)
C56 C57 1.384(4)
C56 H56 0.9500
C57 H57 0.9500
C58 H58A 0.9800
C58 H58B 0.9800
C58 H58C 0.9800
C59 C60 1.384(5)
C59 H59 0.9500
C60 H60 0.9500

loop_
_geom_hbond_atom_site_label_D
_geom_hbond_atom_site_label_H
_geom_hbond_atom_site_label_A
_geom_hbond_distance_DH
_geom_hbond_distance_HA
_geom_hbond_distance_DA
_geom_hbond_angle_DHA
_geom_hbond_site_symmetry_A
N2 H2A O6 0.88 2.42 3.033(3) 126.8 .
N2 H2A O12 0.88 2.42 3.183(3) 144.7 .
N4 H4 O12 0.88 2.15 3.006(3) 165.2 .
C3 H3 O3 0.95 2.53 3.338(4) 142.6 .
C12 H12B O10 0.99 2.45 3.170(4) 129.3 1_655
C38 H38 O12 0.95 2.60 3.344(4) 135.1 .
C46 H46B O5 0.99 2.29 3.121(5) 141.1 .

loop_
_geom_torsion_atom_site_label_1
_geom_torsion_atom_site_label_2
_geom_torsion_atom_site_label_3
_geom_torsion_atom_site_label_4
_geom_torsion
O1 S1 N1 C10 22.1(2)
O6 S1 N1 C10 -109.9(2)
C4 S1 N1 C10 137.3(2)
O1 S1 N1 C5 175.09(19)
O6 S1 N1 C5 43.0(2)
C4 S1 N1 C5 -69.7(2)
O7 S2 N3 C41 -19.8(2)
O8 S2 N3 C41 112.4(2)
C37 S2 N3 C41 -134.0(2)
O7 S2 N3 C36 -178.82(19)
O8 S2 N3 C36 -46.7(2)
C37 S2 N3 C36 66.9(2)
C30 C1 C2 C3 1.4(6)
C1 C2 C3 C4 -2.2(6)
C2 C3 C4 C29 1.8(5)
C2 C3 C4 S1 -176.0(3)
O1 S1 C4 C3 36.5(3)
O6 S1 C4 C3 167.2(2)
N1 S1 C4 C3 -76.2(3)
O1 S1 C4 C29 -141.3(2)
O6 S1 C4 C29 -10.6(3)
N1 S1 C4 C29 106.0(3)
C10 N1 C5 C6 50.7(3)
S1 N1 C5 C6 -103.0(2)
C10 N1 C5 C17 -77.9(3)
S1 N1 C5 C17 128.4(2)
C7 N2 C6 C27 2.5(3)
C7 N2 C6 C5 -173.5(2)
N1 C5 C6 C27 -95.8(3)
C17 C5 C6 C27 31.5(4)
N1 C5 C6 N2 79.0(3)
C17 C5 C6 N2 -153.6(2)
C6 N2 C7 C8 177.5(3)
C6 N2 C7 C24 -3.0(3)
N2 C7 C8 C9 -179.4(3)
C24 C7 C8 C9 1.2(5)
C7 C8 C9 C26 -2.2(5)
C5 N1 C10 C11 142.9(2)
S1 N1 C10 C11 -64.5(3)
C5 N1 C10 C14 -87.3(3)
S1 N1 C10 C14 65.3(3)
C12 O2 C11 O3 -2.1(4)
C12 O2 C11 C10 174.0(2)
N1 C10 C11 O3 -32.8(4)
C14 C10 C11 O3 -162.1(3)
N1 C10 C11 O2 151.0(2)
C14 C10 C11 O2 21.7(3)
C11 O2 C12 C13 -166.9(3)
C15 O4 C14 O5 -1.6(4)
C15 O4 C14 C10 179.5(2)
N1 C10 C14 O5 -33.9(4)
C11 C10 C14 O5 94.3(3)
N1 C10 C14 O4 144.9(2)
C11 C10 C14 O4 -86.8(3)
C14 O4 C15 C16 -87.2(3)
N1 C5 C17 C23 174.9(2)
C6 C5 C17 C23 48.3(4)
N1 C5 C17 C18 -7.4(4)
C6 C5 C17 C18 -134.0(3)
C23 C17 C18 C19 -1.4(4)
C5 C17 C18 C19 -179.1(3)
C17 C18 C19 C20 0.3(4)
C18 C19 C20 C22 1.0(5)
C18 C19 C20 C21 -179.4(3)
C19 C20 C22 C23 -1.3(5)
C21 C20 C22 C23 179.1(3)
C20 C22 C23 C17 0.3(5)
C18 C17 C23 C22 1.1(4)
C5 C17 C23 C22 178.9(3)
N2 C7 C24 C25 -178.7(3)
C8 C7 C24 C25 0.9(4)
N2 C7 C24 C27 2.4(3)
C8 C7 C24 C27 -178.0(3)
C7 C24 C25 C26 -2.1(5)
C27 C24 C25 C26 176.5(3)
C24 C25 C26 C9 1.1(5)
C8 C9 C26 C25 1.0(6)
N2 C6 C27 C24 -0.9(3)
C5 C6 C27 C24 174.2(3)
N2 C6 C27 C28 179.7(3)
C5 C6 C27 C28 -5.1(5)
C25 C24 C27 C6 -179.6(3)
C7 C24 C27 C6 -0.9(3)
C25 C24 C27 C28 -0.2(5)
C7 C24 C27 C28 178.5(3)
C3 C4 C29 C30 -0.5(5)
S1 C4 C29 C30 177.3(3)
C2 C1 C30 C29 -0.1(6)
C4 C29 C30 C1 -0.4(5)
C56 C31 C32 C33 -1.0(5)
C31 C32 C33 C55 -0.1(4)
C31 C32 C33 C34 -175.5(3)
C32 C33 C34 C35 175.6(3)
C55 C33 C34 C35 -0.1(3)
C32 C33 C34 C58 -4.1(5)
C55 C33 C34 C58 -179.9(3)
C33 C34 C35 N4 0.2(3)
C58 C34 C35 N4 180.0(3)
C33 C34 C35 C36 -174.3(3)
C58 C34 C35 C36 5.5(5)
C55 N4 C35 C34 -0.2(3)
C55 N4 C35 C36 174.8(2)
C41 N3 C36 C35 79.5(3)
S2 N3 C36 C35 -120.8(2)
C41 N3 C36 C48 -48.8(3)
S2 N3 C36 C48 110.9(2)
C34 C35 C36 N3 179.9(3)
N4 C35 C36 N3 6.0(3)
C34 C35 C36 C48 -53.8(4)
N4 C35 C36 C48 132.3(3)
O7 S2 C37 C38 -30.7(3)
O8 S2 C37 C38 -161.8(3)
N3 S2 C37 C38 81.0(3)
O7 S2 C37 C59 147.1(2)
O8 S2 C37 C59 16.0(3)
N3 S2 C37 C59 -101.2(3)
C59 C37 C38 C39 -1.1(5)
S2 C37 C38 C39 176.6(3)
C37 C38 C39 C40 -0.3(6)
C38 C39 C40 C60 1.5(6)
C36 N3 C41 C45 -137.1(2)
S2 N3 C41 C45 63.8(3)
C36 N3 C41 C42 92.7(3)
S2 N3 C41 C42 -66.4(3)
C43 O9 C42 O10 3.3(4)
C43 O9 C42 C41 -178.8(2)
N3 C41 C42 O10 35.0(4)
C45 C41 C42 O10 -94.0(3)
N3 C41 C42 O9 -143.0(2)
C45 C41 C42 O9 88.0(3)
C42 O9 C43 C44 81.1(3)
C46 O11 C45 O12 5.9(5)
C46 O11 C45 C41 -170.2(3)
N3 C41 C45 O12 36.7(4)
C42 C41 C45 O12 166.5(3)
N3 C41 C45 O11 -147.0(2)
C42 C41 C45 O11 -17.3(3)
C45 O11 C46 C47 -145.9(4)
N3 C36 C48 C49 -79.8(3)
C35 C36 C48 C49 154.7(3)
N3 C36 C48 C53 97.7(3)
C35 C36 C48 C53 -27.8(4)
C53 C48 C49 C50 0.6(4)
C36 C48 C49 C50 178.2(3)
C48 C49 C50 C51 -0.4(5)
C49 C50 C51 C52 -0.1(5)
C49 C50 C51 C54 -179.8(3)
C50 C51 C52 C53 0.5(5)
C54 C51 C52 C53 -179.9(3)
C49 C48 C53 C52 -0.3(4)
C36 C48 C53 C52 -177.8(3)
C51 C52 C53 C48 -0.3(5)
C35 N4 C55 C57 -177.5(3)
C35 N4 C55 C33 0.1(3)
C32 C33 C55 N4 -176.5(3)
C34 C33 C55 N4 0.0(3)
C32 C33 C55 C57 1.4(4)
C34 C33 C55 C57 177.8(3)
C32 C31 C56 C57 1.1(5)
C31 C56 C57 C55 0.1(5)
N4 C55 C57 C56 176.0(3)
C33 C55 C57 C56 -1.3(4)
C38 C37 C59 C60 1.3(5)
S2 C37 C59 C60 -176.5(3)
C39 C40 C60 C59 -1.4(6)
C37 C59 C60 C40 0.0(5)
